data_2101565
loop_
_publ_author_name
'N\"ather, C.'
'Nagel, N.'
'Bock, H.'
'Seitz, W.'
'Havlas, Z.'

_publ_section_title
;
 Structural, kinetic and thermodynamic aspects of the conformational
 dimorphism of diethyl 3,6-dibromo-2,5-dihydroxyterephthalate
;
_journal_issue 4
_journal_name_full 'Acta Crystallographica Section B'
_journal_page_first 697
_journal_page_last 706
_journal_paper_doi 10.1107/S0108768196003187
_journal_volume 52
_journal_year 1996
_chemical_formula_sum 'C12 H12 Br2 O6'
_chemical_formula_weight 412.04
_chemical_name_systematic
;
 ?
;
_space_group_IT_number 14
_symmetry_cell_setting monoclinic
_symmetry_space_group_name_Hall '-P 2yn'
_symmetry_space_group_name_H-M 'P 1 21/n 1'
_audit_creation_method SHELXL
_cell_angle_alpha 90.00
_cell_angle_beta 93.110(10)
_cell_angle_gamma 90.00
_cell_formula_units_Z 4
_cell_length_a 9.6220(10)
_cell_length_b 7.8530(10)
_cell_length_c 19.103(3)
_cell_measurement_reflns_used 78
_cell_measurement_temperature 293(2)
_cell_measurement_theta_max 17
_cell_measurement_theta_min 14
_cell_volume 1441.3(3)
_computing_cell_refinement 'STOE DIF-4'
_computing_data_collection 'STOE DIF-4'
_computing_data_reduction 'STOE REDU-4'
_computing_molecular_graphics 'SHELXTL PC'
_computing_publication_material 'SHELXTL CIFTAB'
_computing_structure_refinement 'SHELXL-93 (Sheldrick, 1993)'
_computing_structure_solution 'SHELXS-86 (Sheldrick, 1990)'
_diffrn_ambient_temperature 293(2)
_diffrn_measurement_device 'STOE AED-II'
_diffrn_measurement_method \q/2\q
_diffrn_radiation_monochromator graphite
_diffrn_radiation_source 'fine-focus sealed tube'
_diffrn_radiation_type MoK\a
_diffrn_radiation_wavelength 0.71073
_diffrn_reflns_av_R_equivalents 0.0140
_diffrn_reflns_av_sigmaI/netI 0.0220
_diffrn_reflns_limit_h_max 11
_diffrn_reflns_limit_h_min -11
_diffrn_reflns_limit_k_max 9
_diffrn_reflns_limit_k_min -5
_diffrn_reflns_limit_l_max 22
_diffrn_reflns_limit_l_min 0
_diffrn_reflns_number 2876
_diffrn_reflns_theta_max 25.01
_diffrn_reflns_theta_min 2.14
_diffrn_standards_decay_% <1
_diffrn_standards_interval_time 120
_diffrn_standards_number 4
_exptl_absorpt_coefficient_mu 5.645
_exptl_absorpt_correction_T_max 0.244
_exptl_absorpt_correction_T_min 0.169
_exptl_absorpt_correction_type '\y scans (Sheldrick, 1990)'
_exptl_crystal_colour colourless
_exptl_crystal_density_diffrn 1.899
_exptl_crystal_density_meas ?
_exptl_crystal_description block
_exptl_crystal_F_000 808
_exptl_crystal_size_max 0.4
_exptl_crystal_size_mid 0.3
_exptl_crystal_size_min 0.3
_refine_diff_density_max 1.023
_refine_diff_density_min -0.904
_refine_ls_extinction_coef 0.0017(6)
_refine_ls_extinction_method SHELXL
_refine_ls_goodness_of_fit_all 1.081
_refine_ls_goodness_of_fit_obs 1.144
_refine_ls_hydrogen_treatment 'H atoms treated using a riding model'
_refine_ls_matrix_type full
_refine_ls_number_parameters 186
_refine_ls_number_reflns 2546
_refine_ls_number_restraints 0
_refine_ls_restrained_S_all 1.081
_refine_ls_restrained_S_obs 1.144
_refine_ls_R_factor_all 0.0718
_refine_ls_R_factor_obs 0.0490
_refine_ls_shift/esd_max -0.001
_refine_ls_shift/esd_mean 0.000
_refine_ls_structure_factor_coef Fsqd
_refine_ls_weighting_details 'w = 1/[\s^2^(Fo^2^)+(0.0804P)^2^+3.0422P] where P=(Fo^2^+2Fc^2^)/3'
_refine_ls_weighting_scheme calc
_refine_ls_wR_factor_all 0.1543
_refine_ls_wR_factor_obs 0.1391
_reflns_number_observed 1892
_reflns_number_total 2546
_reflns_observed_criterion >2sigma(I)
_cod_data_source_file se0188.cif
_cod_data_source_block I
_cod_depositor_comments
;
The following automatic conversions were performed:

'_refine_ls_weighting_scheme' value 'calc w =
1/[\s^2^(Fo^2^)+(0.0804P)^2^+3.0422P] where P=(Fo^2^+2Fc^2^)/3' was
changed to 'calc'. New tag '_refine_ls_weighting_details' was
created. The value of the new tag was set to 'w =
1/[\s^2^(Fo^2^)+(0.0804P)^2^+3.0422P] where P=(Fo^2^+2Fc^2^)/3'.

Automatic conversion script
Id: cif_fix_values 3143 2015-03-26 13:38:13Z robertas 
;
_cod_original_sg_symbol_H-M 'P 21/n'
_cod_database_code 2101565

loop_
_symmetry_equiv_pos_as_xyz
'x, y, z'
'-x+1/2, y+1/2, -z+1/2'
'-x, -y, -z'
'x-1/2, -y-1/2, z-1/2'

loop_
_atom_site_aniso_label
_atom_site_aniso_U_11
_atom_site_aniso_U_22
_atom_site_aniso_U_33
_atom_site_aniso_U_12
_atom_site_aniso_U_13
_atom_site_aniso_U_23
Br1 0.0609(5) 0.0617(5) 0.0781(5) 0.0088(3) 0.0059(3) -0.0084(3)
O1 0.075(3) 0.042(2) 0.034(2) 0.007(2) 0.001(2) -0.004(2)
O2 0.080(3) 0.041(2) 0.068(3) -0.004(2) -0.035(2) -0.004(2)
O3 0.068(3) 0.044(2) 0.056(2) 0.004(2) -0.017(2) 0.009(2)
C1 0.053(3) 0.028(2) 0.036(3) -0.001(2) -0.008(2) 0.000(2)
C2 0.057(3) 0.026(2) 0.039(3) -0.002(2) 0.001(2) 0.001(2)
C3 0.041(3) 0.025(2) 0.054(3) 0.002(2) 0.003(2) 0.002(2)
C7 0.053(3) 0.041(3) 0.044(3) 0.004(3) -0.009(2) 0.000(2)
C8 0.076(4) 0.069(4) 0.059(4) 0.012(4) -0.009(3) 0.004(3)
C9 0.069(5) 0.136(8) 0.095(6) 0.021(5) -0.006(4) -0.008(6)
Br11 0.0610(5) 0.0629(5) 0.0847(5) 0.0130(3) 0.0249(4) 0.0039(3)
O11 0.067(3) 0.040(2) 0.049(2) 0.006(2) 0.006(2) 0.002(2)
O12 0.093(3) 0.044(2) 0.045(2) -0.008(2) 0.031(2) 0.002(2)
O13 0.099(3) 0.040(2) 0.068(3) -0.013(2) 0.050(3) -0.020(2)
C11 0.053(3) 0.024(2) 0.045(3) -0.001(2) 0.020(2) -0.002(2)
C12 0.048(3) 0.028(3) 0.041(3) -0.003(2) 0.009(2) -0.002(2)
C13 0.045(3) 0.028(2) 0.053(3) 0.001(2) 0.019(2) 0.000(2)
C17 0.051(3) 0.042(3) 0.042(3) -0.004(3) 0.017(2) -0.006(2)
C18 0.095(6) 0.075(5) 0.082(5) -0.013(4) 0.048(5) -0.038(4)
C19 0.074(5) 0.203(11) 0.053(4) 0.036(7) 0.008(4) 0.011(6)

loop_
_atom_site_label
_atom_site_fract_x
_atom_site_fract_y
_atom_site_fract_z
_atom_site_U_iso_or_equiv
_atom_site_thermal_displace_type
_atom_site_calc_flag
_atom_site_refinement_flags
_atom_site_occupancy
_atom_site_type_symbol
Br1 0.80829(7) -0.64140(9) 0.46781(4) 0.0668(3) Uani d . 1 Br
O1 0.5528(5) -0.5923(5) 0.3642(2) 0.0503(10) Uani d . 1 O
H01 0.598(6) -0.681(4) 0.3635(3) 0.055(19) Uiso calc R 1 H
O2 0.2292(5) -0.5949(5) 0.3626(2) 0.0645(13) Uani d . 1 O
O3 0.2786(4) -0.3167(5) 0.3625(2) 0.0567(11) Uani d . 1 O
C1 0.4004(6) -0.4850(6) 0.4455(3) 0.0393(12) Uani d . 1 C
C2 0.5289(6) -0.5509(6) 0.4318(3) 0.0404(12) Uani d . 1 C
C3 0.6290(5) -0.5640(6) 0.4869(3) 0.0399(11) Uani d . 1 C
C7 0.2920(6) -0.4745(7) 0.3856(3) 0.0466(13) Uani d . 1 C
C8 0.1760(8) -0.2833(10) 0.3046(4) 0.068(2) Uani d . 1 C
H8A 0.2060(8) -0.1879(10) 0.2770(4) 0.082 Uiso calc R 1 H
H8B 0.1669(8) -0.3823(10) 0.2744(4) 0.082 Uiso calc R 1 H
C9 0.0434(8) -0.2450(13) 0.3334(5) 0.100(3) Uani d . 1 C
H9A -0.0246(8) -0.2230(13) 0.2959(5) 0.150 Uiso calc R 1 H
H9B 0.0530(8) -0.1464(13) 0.3630(5) 0.150 Uiso calc R 1 H
H9C 0.0141(8) -0.3402(13) 0.3604(5) 0.150 Uiso calc R 1 H
Br11 0.18413(7) 0.14013(9) 0.51466(4) 0.0688(3) Uani d . 1 Br
O11 0.3404(4) 0.0793(5) 0.3795(2) 0.0518(10) Uani d . 1 O
H011 0.302(4) 0.172(3) 0.3828(10) 0.034(14) Uiso calc R 1 H
O12 0.6417(5) 0.0847(5) 0.3293(2) 0.0597(12) Uani d . 1 O
O13 0.6042(5) -0.1941(5) 0.3416(2) 0.0675(13) Uani d . 1 O
C11 0.5498(6) -0.0204(6) 0.4342(3) 0.0399(12) Uani d . 1 C
C12 0.4174(5) 0.0453(6) 0.4396(3) 0.0391(11) Uani d . 1 C
C13 0.3675(5) 0.0639(6) 0.5068(3) 0.0410(12) Uani d . 1 C
C17 0.6036(6) -0.0352(7) 0.3617(3) 0.0448(13) Uani d . 1 C
C18 0.6559(9) -0.2316(10) 0.2724(4) 0.082(2) Uani d . 1 C
H18A 0.7016(9) -0.1318(10) 0.2545(4) 0.099 Uiso calc R 1 H
H18B 0.7234(9) -0.3233(10) 0.2763(4) 0.099 Uiso calc R 1 H
C19 0.5421(9) -0.2802(16) 0.2247(4) 0.110(4) Uani d . 1 C
H19A 0.5767(9) -0.3045(16) 0.1796(4) 0.165 Uiso calc R 1 H
H19B 0.4760(9) -0.1888(16) 0.2205(4) 0.165 Uiso calc R 1 H
H19C 0.4978(9) -0.3798(16) 0.2422(4) 0.165 Uiso calc R 1 H

loop_
_atom_type_symbol
_atom_type_description
_atom_type_scat_dispersion_real
_atom_type_scat_dispersion_imag
_atom_type_scat_source
C C 0.0033 0.0016 'International Tables Vol C Tables 4.2.6.8 and 6.1.1.4'
H H 0.0000 0.0000 'International Tables Vol C Tables 4.2.6.8 and 6.1.1.4'
O O 0.0106 0.0060 'International Tables Vol C Tables 4.2.6.8 and 6.1.1.4'
Br Br -0.2901 2.4595 'International Tables Vol C Tables 4.2.6.8 and 6.1.1.4'

loop_
_geom_angle_atom_site_label_1
_geom_angle_atom_site_label_2
_geom_angle_atom_site_label_3
_geom_angle_site_symmetry_1
_geom_angle_site_symmetry_3
_geom_angle
_geom_angle_publ_flag
C7 O3 C8 . . 118.0(5) yes
C2 C1 C3 . 3_646 120.6(5) yes
C2 C1 C7 . . 117.8(5) yes
C3 C1 C7 3_646 . 121.5(5) yes
O1 C2 C1 . . 117.9(5) yes
O1 C2 C3 . . 123.6(5) yes
C1 C2 C3 . . 118.4(5) yes
C2 C3 C1 . 3_646 120.9(5) yes
C2 C3 Br1 . . 118.8(4) yes
C1 C3 Br1 3_646 . 120.2(4) yes
O2 C7 O3 . . 125.7(5) yes
O2 C7 C1 . . 123.5(5) yes
O3 C7 C1 . . 110.9(5) yes
C9 C8 O3 . . 108.8(6) yes
C17 O13 C18 . . 117.7(5) yes
C12 C11 C13 . 3_656 121.4(5) yes
C12 C11 C17 . . 117.4(5) yes
C13 C11 C17 3_656 . 121.1(5) yes
O11 C12 C11 . . 118.2(5) yes
O11 C12 C13 . . 123.7(5) yes
C11 C12 C13 . . 117.9(5) yes
C11 C13 C12 3_656 . 120.6(5) yes
C11 C13 Br11 3_656 . 120.9(4) yes
C12 C13 Br11 . . 118.5(4) yes
O12 C17 O13 . . 126.4(5) yes
O12 C17 C11 . . 123.0(5) yes
O13 C17 C11 . . 110.6(5) yes
C19 C18 O13 . . 109.9(6) yes

loop_
_geom_bond_atom_site_label_1
_geom_bond_atom_site_label_2
_geom_bond_site_symmetry_2
_geom_bond_distance
_geom_bond_publ_flag
Br1 C3 . 1.883(5) yes
O1 C2 . 1.363(6) yes
O2 C7 . 1.193(7) yes
O3 C7 . 1.319(7) yes
O3 C8 . 1.465(8) yes
C1 C2 . 1.378(8) yes
C1 C3 3_646 1.392(7) yes
C1 C7 . 1.508(7) yes
C2 C3 . 1.392(7) yes
C3 C1 3_646 1.392(7) yes
C8 C9 . 1.447(11) yes
Br11 C13 . 1.877(5) yes
O11 C12 . 1.359(7) yes
O12 C17 . 1.196(6) yes
O13 C17 . 1.306(7) yes
O13 C18 . 1.468(7) yes
C11 C12 . 1.384(7) yes
C11 C13 3_656 1.386(8) yes
C11 C17 . 1.509(7) yes
C12 C13 . 1.402(7) yes
C13 C11 3_656 1.386(8) yes
C18 C19 . 1.437(11) yes

loop_
_geom_torsion_atom_site_label_1
_geom_torsion_atom_site_label_2
_geom_torsion_atom_site_label_3
_geom_torsion_atom_site_label_4
_geom_torsion_site_symmetry_1
_geom_torsion_site_symmetry_4
_geom_torsion
_geom_torsion_publ_flag
C3 C1 C2 O1 3_646 . -178.3(4) no
C7 C1 C2 O1 . . 4.1(7) no
C3 C1 C2 C3 3_646 . -1.3(8) no
C7 C1 C2 C3 . . -178.9(5) no
O1 C2 C3 C1 . 3_646 178.1(5) no
C1 C2 C3 C1 . 3_646 1.3(8) no
O1 C2 C3 Br1 . . 0.5(7) no
C1 C2 C3 Br1 . . -176.4(4) no
C8 O3 C7 O2 . . 1.5(9) no
C8 O3 C7 C1 . . -179.3(5) no
C2 C1 C7 O2 . . 75.6(8) no
C3 C1 C7 O2 3_646 . -102.0(7) no
C2 C1 C7 O3 . . -103.6(6) no
C3 C1 C7 O3 3_646 . 78.7(7) no
C7 O3 C8 C9 . . 89.2(8) no
C13 C11 C12 O11 3_656 . -177.7(4) no
C17 C11 C12 O11 . . 5.1(7) no
C13 C11 C12 C13 3_656 . -1.2(8) no
C17 C11 C12 C13 . . -178.4(5) no
O11 C12 C13 C11 . 3_656 177.5(5) no
C11 C12 C13 C11 . 3_656 1.2(8) no
O11 C12 C13 Br11 . . 0.0(7) no
C11 C12 C13 Br11 . . -176.3(4) no
C18 O13 C17 O12 . . -0.1(10) no
C18 O13 C17 C11 . . -179.0(6) no
C12 C11 C17 O12 . . 74.7(8) no
C13 C11 C17 O12 3_656 . -102.5(7) no
C12 C11 C17 O13 . . -106.4(6) no
C13 C11 C17 O13 3_656 . 76.4(6) no
C17 O13 C18 C19 . . -108.7(8) no
C1 C2 O1 H01 . . -141.(5) no
C3 C2 O1 H01 . . 42.(5) no
C11 C12 O11 H011 . . -136.(4) no
C13 C12 O11 H011 . . 48.(4) no
